data_7055475
loop_
_publ_author_name
'Chen, Jing-Lin'
'Guo, Zong-Hao'
'Luo, Yan-Sheng'
'Qiu, Lu'
'He, Li-Hua'
'Liu, Sui-Jun'
'Wen, He-Rui'
'Wang, Jin-Yun'

_publ_section_title
;
 Luminescent monometallic Cu(i) triphenylphosphine complexes based on
 methylated 5-trifluoromethyl-3-(2&#x2032;-pyridyl)-1,2,4-triazole ligands
;
_journal_issue 6
_journal_name_full 'New J. Chem.'
_journal_page_first 5325
_journal_paper_doi 10.1039/C5NJ03529E
_journal_volume 40
_journal_year 2016
_chemical_formula_sum 'C45 H37 Cl Cu F3 N4 O4 P2'
_chemical_formula_weight 915.71
_space_group_crystal_system monoclinic
_space_group_IT_number 14
_space_group_name_Hall '-P 2ybc'
_space_group_name_H-M_alt 'P 1 21/c 1'
_symmetry_space_group_name_Hall '-P 2ybc'
_symmetry_space_group_name_H-M 'P 1 21/c 1'
_atom_sites_solution_hydrogens geom
_audit_creation_method SHELXL-2014/7
_audit_update_record
;
2016-04-05 deposited with the CCDC.
2016-04-11 downloaded from the CCDC.
;
_cell_angle_alpha 90
_cell_angle_beta 100.5350(10)
_cell_angle_gamma 90
_cell_formula_units_Z 4
_cell_length_a 10.4274(4)
_cell_length_b 15.7685(7)
_cell_length_c 27.1531(12)
_cell_measurement_reflns_used 9919
_cell_measurement_temperature 293(2)
_cell_measurement_theta_max 27.137
_cell_measurement_theta_min 3.001
_cell_volume 4389.4(3)
_computing_cell_refinement CrystalClear
_computing_data_collection 'CrystalClear (Rigaku/MSC Inc., 2005)'
_computing_data_reduction CrystalClear
_computing_molecular_graphics 'Bruker SHELXTL'
_computing_publication_material 'Bruker SHELXTL'
_computing_structure_refinement 'SHELXL-2014/7 (Sheldrick, 2014)'
_computing_structure_solution 'SHELXS-97 (Sheldrick, 1990)'
_diffrn_ambient_temperature 293(2)
_diffrn_measured_fraction_theta_full 0.986
_diffrn_measured_fraction_theta_max 0.974
_diffrn_measurement_device_type 'D8 QUEST'
_diffrn_measurement_method '\w scans'
_diffrn_radiation_type MoK\a
_diffrn_radiation_wavelength 0.71073
_diffrn_reflns_av_R_equivalents 0.0205
_diffrn_reflns_av_unetI/netI 0.0265
_diffrn_reflns_Laue_measured_fraction_full 0.986
_diffrn_reflns_Laue_measured_fraction_max 0.974
_diffrn_reflns_limit_h_max 9
_diffrn_reflns_limit_h_min -13
_diffrn_reflns_limit_k_max 15
_diffrn_reflns_limit_k_min -20
_diffrn_reflns_limit_l_max 34
_diffrn_reflns_limit_l_min -31
_diffrn_reflns_number 29650
_diffrn_reflns_point_group_measured_fraction_full 0.986
_diffrn_reflns_point_group_measured_fraction_max 0.974
_diffrn_reflns_theta_full 25.242
_diffrn_reflns_theta_max 27.137
_diffrn_reflns_theta_min 3.001
_diffrn_source 'fine-focus sealed tube'
_exptl_absorpt_coefficient_mu 0.691
_exptl_absorpt_correction_type multi-scan
_exptl_absorpt_process_details CrystalClear
_exptl_crystal_colour light-yellow
_exptl_crystal_density_diffrn 1.386
_exptl_crystal_description block
_exptl_crystal_F_000 1880
_exptl_crystal_size_max 0.250
_exptl_crystal_size_mid 0.220
_exptl_crystal_size_min 0.200
_exptl_transmission_factor_max 0.874
_exptl_transmission_factor_min 0.846
_refine_diff_density_max 1.163
_refine_diff_density_min -0.598
_refine_diff_density_rms 0.076
_refine_ls_extinction_method none
_refine_ls_goodness_of_fit_ref 1.044
_refine_ls_hydrogen_treatment constr
_refine_ls_matrix_type full
_refine_ls_number_parameters 541
_refine_ls_number_reflns 9475
_refine_ls_number_restraints 0
_refine_ls_restrained_S_all 1.044
_refine_ls_R_factor_all 0.0809
_refine_ls_R_factor_gt 0.0592
_refine_ls_shift/su_max 0.038
_refine_ls_shift/su_mean 0.002
_refine_ls_structure_factor_coef Fsqd
_refine_ls_weighting_details 'w=1/[\s^2^(Fo^2^)+(0.0833P)^2^+5.4448P] where P=(Fo^2^+2Fc^2^)/3'
_refine_ls_weighting_scheme calc
_refine_ls_wR_factor_gt 0.1563
_refine_ls_wR_factor_ref 0.1737
_reflns_Friedel_coverage 0.000
_reflns_number_gt 7153
_reflns_number_total 9475
_reflns_threshold_expression 'I > 2\s(I)'
_cod_data_source_file c5nj03529e2.cif
_cod_data_source_block 5
_cod_depositor_comments
;
The following automatic conversions were performed:

'_exptl_absorpt_correction_type' value 'Multi-scan' changed to
'multi-scan' according to
/usr/data/users/saulius/crontab/automatic-downloads/rss-feeds/RSC/lib/dictionaries/cif_core.dic
dictionary named 'cif_core.dic' version 2.4.2 from 2011-04-26.

Automatic conversion script
Id: cif_fix_values 4268 2015-11-12 08:31:59Z antanas 

 Adding full bibliography for 7055471--7055475.cif.
;
_cod_database_code 7055475
_shelx_shelxl_version_number 2014/7
_shelx_space_group_comment
;
The symmetry employed for this shelxl refinement is uniquely defined
by the following loop, which should always be used as a source of
symmetry information in preference to the above space-group names.
They are only intended as comments.
;
_shelx_estimated_absorpt_t_min 0.846
_shelx_estimated_absorpt_t_max 0.874

loop_
_space_group_symop_operation_xyz
'x, y, z'
'-x, y+1/2, -z+1/2'
'-x, -y, -z'
'x, -y-1/2, z-1/2'

loop_
_atom_site_label
_atom_site_type_symbol
_atom_site_fract_x
_atom_site_fract_y
_atom_site_fract_z
_atom_site_U_iso_or_equiv
_atom_site_adp_type
_atom_site_occupancy
_atom_site_site_symmetry_order
_atom_site_calc_flag
_atom_site_refinement_flags_posn
_atom_site_refinement_flags_adp
Cu1 Cu 0.45677(4) 0.20142(2) 0.37871(2) 0.04132(14) Uani 1 1 d . .
P1 P 0.47556(8) 0.32249(5) 0.42313(3) 0.0394(2) Uani 1 1 d . .
P2 P 0.50731(8) 0.16856(5) 0.30275(3) 0.0397(2) Uani 1 1 d . .
N1 N 0.5271(3) 0.09014(16) 0.42000(10) 0.0418(6) Uani 1 1 d . .
N4 N 0.2759(3) 0.13844(19) 0.38474(11) 0.0482(7) Uani 1 1 d . .
C30 C 0.5920(3) 0.0667(2) 0.30783(12) 0.0414(7) Uani 1 1 d . .
C41 C 0.6167(3) 0.2380(2) 0.27590(13) 0.0468(8) Uani 1 1 d . .
C17 C 0.6398(3) 0.3665(2) 0.43777(12) 0.0434(7) Uani 1 1 d . .
C11 C 0.4265(4) 0.3116(2) 0.48423(14) 0.0484(8) Uani 1 1 d . .
C35 C 0.3696(3) 0.1541(2) 0.25142(13) 0.0493(8) Uani 1 1 d . .
C23 C 0.3764(3) 0.4105(2) 0.39373(13) 0.0437(7) Uani 1 1 d . .
C29 C 0.7265(4) 0.0620(2) 0.31649(14) 0.0536(9) Uani 1 1 d . .
H29A H 0.7752 0.1113 0.3160 0.064 Uiso 1 1 calc R U
C22 C 0.3621(4) 0.4194(3) 0.34247(15) 0.0598(10) Uani 1 1 d . .
H22A H 0.4032 0.3815 0.3242 0.072 Uiso 1 1 calc R U
C3 C 0.3031(4) 0.0617(2) 0.40411(15) 0.0538(9) Uani 1 1 d . .
C6 C 0.6511(4) 0.0666(2) 0.43486(13) 0.0502(8) Uani 1 1 d . .
H6A H 0.7157 0.1065 0.4329 0.060 Uiso 1 1 calc R U
C28 C 0.5220(4) -0.0081(2) 0.30941(14) 0.0525(9) Uani 1 1 d . .
H28A H 0.4313 -0.0065 0.3042 0.063 Uiso 1 1 calc R U
C27 C 0.7900(4) -0.0152(3) 0.32597(17) 0.0667(11) Uani 1 1 d . .
H27A H 0.8806 -0.0173 0.3315 0.080 Uiso 1 1 calc R U
C40 C 0.6754(4) 0.3053(2) 0.30329(18) 0.0633(11) Uani 1 1 d . .
H40A H 0.6574 0.3159 0.3350 0.076 Uiso 1 1 calc R U
C2 C 0.4353(4) 0.0313(2) 0.42223(13) 0.0470(8) Uani 1 1 d . .
C5 C 0.6905(4) -0.0138(3) 0.45310(15) 0.0596(10) Uani 1 1 d . .
C10 C 0.2974(4) 0.2932(3) 0.48562(18) 0.0647(11) Uani 1 1 d . .
H10A H 0.2376 0.2882 0.4558 0.078 Uiso 1 1 calc R U
C9 C 0.5145(5) 0.3167(3) 0.52880(15) 0.0683(11) Uani 1 1 d . .
H9A H 0.6018 0.3282 0.5285 0.082 Uiso 1 1 calc R U
C21 C 0.3141(4) 0.4682(2) 0.42021(17) 0.0601(10) Uani 1 1 d . .
H21A H 0.3226 0.4631 0.4548 0.072 Uiso 1 1 calc R U
C1 C 0.1440(4) 0.1394(3) 0.37420(18) 0.0652(11) Uani 1 1 d . .
C4 C 0.4647(5) -0.0496(2) 0.44062(16) 0.0625(10) Uani 1 1 d . .
H4A H 0.3986 -0.0884 0.4424 0.075 Uiso 1 1 calc R U
C16 C 0.6674(4) 0.4521(3) 0.43816(16) 0.0619(10) Uani 1 1 d . .
H16A H 0.5995 0.4911 0.4312 0.074 Uiso 1 1 calc R U
N3 N 0.0891(4) 0.0694(3) 0.3859(2) 0.1039(16) Uani 1 1 d . .
C26 C 0.2257(5) 0.5403(3) 0.3448(2) 0.0864(15) Uani 1 1 d . .
H26A H 0.1742 0.5836 0.3283 0.104 Uiso 1 1 calc R U
C8 C 0.5923(5) -0.0714(3) 0.45601(16) 0.0693(12) Uani 1 1 d . .
H8A H 0.6134 -0.1255 0.4686 0.083 Uiso 1 1 calc R U
C32 C 0.5869(5) -0.0853(2) 0.31872(17) 0.0679(11) Uani 1 1 d . .
H32A H 0.5395 -0.1351 0.3192 0.081 Uiso 1 1 calc R U
C25 C 0.2400(5) 0.5328(3) 0.3955(2) 0.0794(14) Uani 1 1 d . .
H25A H 0.1994 0.5714 0.4135 0.095 Uiso 1 1 calc R U
N2 N 0.1929(4) 0.0202(3) 0.4044(2) 0.0945(14) Uani 1 1 d . .
H2A H 0.1881 -0.0309 0.4150 0.113 Uiso 1 1 calc R U
C34 C 0.2633(4) 0.2074(3) 0.24934(17) 0.0645(11) Uani 1 1 d . .
H34A H 0.2634 0.2483 0.2740 0.077 Uiso 1 1 calc R U
C44 C 0.7869(5) 0.3428(3) 0.2372(2) 0.0828(15) Uani 1 1 d . .
H44A H 0.8433 0.3784 0.2241 0.099 Uiso 1 1 calc R U
C33 C 0.3656(5) 0.0929(3) 0.21434(15) 0.0668(11) Uani 1 1 d . .
H33A H 0.4356 0.0562 0.2152 0.080 Uiso 1 1 calc R U
C14 C 0.3440(7) 0.2880(3) 0.5745(2) 0.0894(18) Uani 1 1 d . .
H14A H 0.3163 0.2806 0.6049 0.107 Uiso 1 1 calc R U
C13 C 0.2565(6) 0.2824(3) 0.5309(2) 0.0834(16) Uani 1 1 d . .
H13A H 0.1692 0.2713 0.5315 0.100 Uiso 1 1 calc R U
C15 C 0.7428(4) 0.3099(3) 0.4496(2) 0.0782(14) Uani 1 1 d . .
H15A H 0.7264 0.2520 0.4507 0.094 Uiso 1 1 calc R U
C43 C 0.6443(5) 0.2238(3) 0.22841(17) 0.0710(12) Uani 1 1 d . .
H43A H 0.6049 0.1789 0.2091 0.085 Uiso 1 1 calc R U
C19 C 0.8952(5) 0.4239(4) 0.4586(2) 0.0852(16) Uani 1 1 d . .
H19A H 0.9811 0.4429 0.4647 0.102 Uiso 1 1 calc R U
C38 C 0.1543(5) 0.1392(4) 0.1744(2) 0.0895(17) Uani 1 1 d . .
H38A H 0.0823 0.1337 0.1488 0.107 Uiso 1 1 calc R U
C12 C 0.4728(7) 0.3045(3) 0.57404(18) 0.0924(17) Uani 1 1 d . .
H12A H 0.5323 0.3076 0.6040 0.111 Uiso 1 1 calc R U
C18 C 0.7950(5) 0.4808(3) 0.44870(18) 0.0766(13) Uani 1 1 d . .
H18A H 0.8125 0.5386 0.4490 0.092 Uiso 1 1 calc R U
C37 C 0.2586(6) 0.0864(4) 0.17634(18) 0.0863(16) Uani 1 1 d . .
H37A H 0.2576 0.0454 0.1516 0.104 Uiso 1 1 calc R U
C31 C 0.7201(5) -0.0877(3) 0.32713(17) 0.0715(12) Uani 1 1 d . .
H31A H 0.7632 -0.1393 0.3337 0.086 Uiso 1 1 calc R U
C7 C 0.8334(5) -0.0338(4) 0.4671(2) 0.0902(16) Uani 1 1 d . .
H7A H 0.8835 0.0155 0.4621 0.135 Uiso 1 1 calc R U
H7B H 0.8534 -0.0505 0.5017 0.135 Uiso 1 1 calc R U
H7C H 0.8547 -0.0793 0.4465 0.135 Uiso 1 1 calc R U
C24 C 0.2867(5) 0.4847(3) 0.31799(19) 0.0840(15) Uani 1 1 d . .
H24A H 0.2777 0.4907 0.2834 0.101 Uiso 1 1 calc R U
C36 C 0.1561(5) 0.2004(4) 0.2105(2) 0.0881(17) Uani 1 1 d . .
H36A H 0.0857 0.2371 0.2090 0.106 Uiso 1 1 calc R U
C39 C 0.7613(5) 0.3576(3) 0.2840(2) 0.0829(15) Uani 1 1 d . .
H39A H 0.8013 0.4026 0.3030 0.100 Uiso 1 1 calc R U
C42 C 0.7301(5) 0.2761(4) 0.2099(2) 0.0834(14) Uani 1 1 d . .
H42A H 0.7493 0.2657 0.1783 0.100 Uiso 1 1 calc R U
C20 C 0.8693(5) 0.3394(4) 0.4597(2) 0.102(2) Uani 1 1 d . .
H20A H 0.9378 0.3011 0.4674 0.122 Uiso 1 1 calc R U
Cl1 Cl 0.10170(10) -0.19594(6) 0.41641(5) 0.0636(3) Uani 1 1 d . .
F3 F 0.0041(3) 0.1946(3) 0.30578(14) 0.1131(12) Uani 1 1 d . .
F2 F -0.0349(3) 0.2234(3) 0.37615(15) 0.1295(14) Uani 1 1 d . .
F1 F 0.1288(3) 0.2803(2) 0.35109(18) 0.1265(15) Uani 1 1 d . .
O4 O 0.1627(6) -0.1426(3) 0.4527(2) 0.163(2) Uani 1 1 d . .
C50 C 0.0628(4) 0.2109(4) 0.3523(2) 0.0801(14) Uani 1 1 d . .
O3 O 0.0703(6) -0.1462(3) 0.37029(19) 0.1414(19) Uani 1 1 d . .
O2 O -0.0131(7) -0.2207(6) 0.4240(3) 0.221(4) Uani 1 1 d . .
O1 O 0.1682(9) -0.2654(4) 0.4093(2) 0.220(4) Uani 1 1 d . .

loop_
_atom_site_aniso_label
_atom_site_aniso_U_11
_atom_site_aniso_U_22
_atom_site_aniso_U_33
_atom_site_aniso_U_23
_atom_site_aniso_U_13
_atom_site_aniso_U_12
Cu1 0.0438(2) 0.0322(2) 0.0480(3) -0.00160(16) 0.00831(17) 0.00183(16)
P1 0.0449(4) 0.0321(4) 0.0412(4) -0.0008(3) 0.0078(3) 0.0044(3)
P2 0.0416(4) 0.0340(4) 0.0424(5) -0.0016(3) 0.0050(3) 0.0012(3)
N1 0.0493(15) 0.0341(13) 0.0406(14) 0.0006(11) 0.0044(12) 0.0052(12)
N4 0.0382(14) 0.0483(16) 0.0581(18) 0.0000(14) 0.0083(13) -0.0030(12)
C30 0.0483(18) 0.0378(16) 0.0366(17) -0.0066(13) 0.0034(13) 0.0037(14)
C41 0.0478(18) 0.0392(17) 0.054(2) 0.0053(15) 0.0106(15) 0.0032(15)
C17 0.0474(18) 0.0442(18) 0.0379(17) -0.0085(14) 0.0061(14) 0.0024(14)
C11 0.061(2) 0.0352(17) 0.052(2) 0.0025(14) 0.0183(17) 0.0091(15)
C35 0.0480(19) 0.048(2) 0.049(2) 0.0079(15) 0.0009(15) -0.0022(15)
C23 0.0474(18) 0.0328(16) 0.0496(19) 0.0021(14) 0.0054(14) 0.0047(13)
C29 0.0470(19) 0.051(2) 0.061(2) -0.0090(17) 0.0038(16) 0.0010(16)
C22 0.069(3) 0.056(2) 0.054(2) 0.0077(18) 0.0100(19) 0.0087(19)
C3 0.052(2) 0.045(2) 0.065(2) -0.0008(17) 0.0108(17) -0.0119(16)
C6 0.0494(19) 0.0470(19) 0.052(2) 0.0020(16) 0.0027(16) 0.0075(16)
C28 0.055(2) 0.0401(18) 0.060(2) -0.0042(16) 0.0048(17) 0.0003(15)
C27 0.058(2) 0.066(3) 0.071(3) -0.008(2) -0.0015(19) 0.021(2)
C40 0.066(3) 0.047(2) 0.083(3) -0.0093(19) 0.030(2) -0.0064(18)
C2 0.054(2) 0.0398(18) 0.0473(19) -0.0016(14) 0.0090(15) -0.0014(15)
C5 0.069(2) 0.054(2) 0.053(2) 0.0015(17) 0.0021(18) 0.022(2)
C10 0.068(3) 0.057(2) 0.075(3) 0.010(2) 0.028(2) 0.010(2)
C9 0.086(3) 0.073(3) 0.046(2) 0.0037(19) 0.011(2) -0.004(2)
C21 0.069(2) 0.042(2) 0.070(3) 0.0034(18) 0.015(2) 0.0153(18)
C1 0.042(2) 0.065(3) 0.088(3) 0.002(2) 0.0090(19) -0.0069(18)
C4 0.081(3) 0.0397(19) 0.068(3) 0.0080(18) 0.017(2) -0.0067(19)
C16 0.064(2) 0.050(2) 0.068(3) 0.0001(19) 0.0021(19) -0.0087(18)
N3 0.052(2) 0.090(3) 0.164(5) 0.026(3) 0.003(3) -0.021(2)
C26 0.080(3) 0.068(3) 0.107(4) 0.035(3) 0.007(3) 0.025(3)
C8 0.099(3) 0.039(2) 0.067(3) 0.0087(18) 0.008(2) 0.018(2)
C32 0.085(3) 0.037(2) 0.076(3) -0.0022(19) 0.003(2) -0.0005(19)
C25 0.078(3) 0.050(2) 0.113(4) 0.012(2) 0.026(3) 0.024(2)
N2 0.064(2) 0.065(2) 0.152(4) 0.027(3) 0.011(3) -0.022(2)
C34 0.051(2) 0.067(3) 0.072(3) 0.007(2) 0.0003(19) 0.0059(19)
C44 0.074(3) 0.064(3) 0.119(4) 0.032(3) 0.041(3) 0.003(2)
C33 0.079(3) 0.064(3) 0.051(2) -0.0048(19) -0.004(2) -0.002(2)
C14 0.148(6) 0.060(3) 0.077(4) 0.013(2) 0.066(4) 0.023(3)
C13 0.100(4) 0.064(3) 0.103(4) 0.020(3) 0.064(3) 0.023(3)
C15 0.057(2) 0.057(3) 0.114(4) -0.024(2) 0.001(2) 0.006(2)
C43 0.080(3) 0.076(3) 0.059(3) 0.003(2) 0.019(2) -0.009(2)
C19 0.054(3) 0.112(4) 0.087(3) -0.033(3) 0.008(2) -0.026(3)
C38 0.080(3) 0.104(4) 0.069(3) 0.027(3) -0.025(3) -0.033(3)
C12 0.141(5) 0.091(4) 0.047(3) 0.004(2) 0.021(3) 0.004(4)
C18 0.075(3) 0.068(3) 0.081(3) -0.001(2) -0.001(2) -0.023(2)
C37 0.108(4) 0.085(3) 0.055(3) 0.002(2) -0.015(3) -0.025(3)
C31 0.090(3) 0.048(2) 0.072(3) -0.004(2) 0.004(2) 0.026(2)
C7 0.079(3) 0.089(4) 0.095(4) 0.010(3) -0.004(3) 0.041(3)
C24 0.098(4) 0.082(3) 0.068(3) 0.032(3) 0.005(3) 0.016(3)
C36 0.053(3) 0.109(4) 0.095(4) 0.038(3) -0.005(2) 0.009(3)
C39 0.079(3) 0.051(2) 0.126(5) -0.008(3) 0.037(3) -0.016(2)
C42 0.085(3) 0.098(4) 0.075(3) 0.015(3) 0.034(3) -0.008(3)
C20 0.049(3) 0.104(4) 0.142(5) -0.047(4) -0.007(3) 0.012(3)
Cl1 0.0518(5) 0.0472(5) 0.0928(8) -0.0131(5) 0.0163(5) -0.0014(4)
F3 0.087(2) 0.142(3) 0.100(2) 0.017(2) -0.0102(18) 0.015(2)
F2 0.092(2) 0.153(3) 0.155(4) 0.009(3) 0.053(2) 0.047(2)
F1 0.0668(19) 0.0706(19) 0.227(4) 0.034(2) -0.013(2) 0.0031(15)
O4 0.224(6) 0.102(3) 0.130(4) -0.007(3) -0.058(4) -0.050(4)
C50 0.040(2) 0.089(4) 0.108(4) 0.006(3) 0.007(2) 0.003(2)
O3 0.183(5) 0.103(3) 0.124(4) 0.016(3) -0.009(3) 0.039(3)
O2 0.146(5) 0.268(9) 0.274(9) -0.037(7) 0.103(6) -0.101(6)
O1 0.331(10) 0.170(5) 0.144(5) -0.015(4) 0.006(5) 0.184(6)

loop_
_atom_type_symbol
_atom_type_description
_atom_type_scat_dispersion_real
_atom_type_scat_dispersion_imag
_atom_type_scat_source
C C 0.0033 0.0016 'International Tables Vol C Tables 4.2.6.8 and 6.1.1.4'
H H 0.0000 0.0000 'International Tables Vol C Tables 4.2.6.8 and 6.1.1.4'
N N 0.0061 0.0033 'International Tables Vol C Tables 4.2.6.8 and 6.1.1.4'
O O 0.0106 0.0060 'International Tables Vol C Tables 4.2.6.8 and 6.1.1.4'
F F 0.0171 0.0103 'International Tables Vol C Tables 4.2.6.8 and 6.1.1.4'
P P 0.1023 0.0942 'International Tables Vol C Tables 4.2.6.8 and 6.1.1.4'
Cl Cl 0.1484 0.1585 'International Tables Vol C Tables 4.2.6.8 and 6.1.1.4'
Cu Cu 0.3201 1.2651 'International Tables Vol C Tables 4.2.6.8 and 6.1.1.4'

loop_
_geom_angle_atom_site_label_1
_geom_angle_atom_site_label_2
_geom_angle_atom_site_label_3
_geom_angle
N1 Cu1 N4 78.67(11)
N1 Cu1 P1 115.32(8)
N4 Cu1 P1 109.93(8)
N1 Cu1 P2 100.02(8)
N4 Cu1 P2 108.23(8)
P1 Cu1 P2 131.82(4)
C17 P1 C23 103.89(16)
C17 P1 C11 104.19(17)
C23 P1 C11 103.78(16)
C17 P1 Cu1 115.26(11)
C23 P1 Cu1 115.10(11)
C11 P1 Cu1 113.26(11)
C35 P2 C30 104.47(16)
C35 P2 C41 103.43(16)
C30 P2 C41 103.23(16)
C35 P2 Cu1 116.10(13)
C30 P2 Cu1 108.68(11)
C41 P2 Cu1 119.29(12)
C6 N1 C2 117.0(3)
C6 N1 Cu1 127.3(2)
C2 N1 Cu1 114.3(2)
C3 N4 C1 103.2(3)
C3 N4 Cu1 108.8(2)
C1 N4 Cu1 147.7(3)
C29 C30 C28 118.1(3)
C29 C30 P2 121.5(3)
C28 C30 P2 119.9(3)
C40 C41 C43 118.7(4)
C40 C41 P2 119.7(3)
C43 C41 P2 121.6(3)
C16 C17 C15 118.4(4)
C16 C17 P1 124.1(3)
C15 C17 P1 117.5(3)
C9 C11 C10 118.8(4)
C9 C11 P1 122.5(3)
C10 C11 P1 118.6(3)
C34 C35 C33 118.3(4)
C34 C35 P2 117.9(3)
C33 C35 P2 123.8(3)
C22 C23 C21 118.7(3)
C22 C23 P1 117.8(3)
C21 C23 P1 123.5(3)
C30 C29 C27 120.9(4)
C30 C29 H29A 119.5
C27 C29 H29A 119.5
C23 C22 C24 120.4(4)
C23 C22 H22A 119.8
C24 C22 H22A 119.8
N2 C3 N4 109.3(4)
N2 C3 C2 127.1(4)
N4 C3 C2 123.6(3)
N1 C6 C5 124.4(4)
N1 C6 H6A 117.8
C5 C6 H6A 117.8
C32 C28 C30 120.4(4)
C32 C28 H28A 119.8
C30 C28 H28A 119.8
C31 C27 C29 120.2(4)
C31 C27 H27A 119.9
C29 C27 H27A 119.9
C41 C40 C39 120.6(4)
C41 C40 H40A 119.7
C39 C40 H40A 119.7
N1 C2 C4 122.7(4)
N1 C2 C3 113.3(3)
C4 C2 C3 124.0(4)
C8 C5 C6 116.4(4)
C8 C5 C7 123.9(4)
C6 C5 C7 119.6(4)
C11 C10 C13 120.6(5)
C11 C10 H10A 119.7
C13 C10 H10A 119.7
C11 C9 C12 120.1(5)
C11 C9 H9A 119.9
C12 C9 H9A 119.9
C25 C21 C23 120.3(4)
C25 C21 H21A 119.8
C23 C21 H21A 119.8
N3 C1 N4 114.4(4)
N3 C1 C50 120.0(4)
N4 C1 C50 125.6(4)
C8 C4 C2 118.9(4)
C8 C4 H4A 120.6
C2 C4 H4A 120.6
C17 C16 C18 120.8(4)
C17 C16 H16A 119.6
C18 C16 H16A 119.6
C1 N3 N2 102.6(4)
C25 C26 C24 120.4(4)
C25 C26 H26A 119.8
C24 C26 H26A 119.8
C4 C8 C5 120.5(4)
C4 C8 H8A 119.7
C5 C8 H8A 119.7
C31 C32 C28 120.1(4)
C31 C32 H32A 120.0
C28 C32 H32A 120.0
C26 C25 C21 120.4(4)
C26 C25 H25A 119.8
C21 C25 H25A 119.8
C3 N2 N3 110.5(4)
C3 N2 H2A 124.7
N3 N2 H2A 124.7
C35 C34 C36 120.5(5)
C35 C34 H34A 119.8
C36 C34 H34A 119.8
C42 C44 C39 119.9(4)
C42 C44 H44A 120.0
C39 C44 H44A 120.0
C37 C33 C35 120.5(5)
C37 C33 H33A 119.7
C35 C33 H33A 119.7
C13 C14 C12 120.5(5)
C13 C14 H14A 119.8
C12 C14 H14A 119.8
C14 C13 C10 119.9(5)
C14 C13 H13A 120.0
C10 C13 H13A 120.0
C20 C15 C17 120.0(5)
C20 C15 H15A 120.0
C17 C15 H15A 120.0
C42 C43 C41 120.0(5)
C42 C43 H43A 120.0
C41 C43 H43A 120.0
C20 C19 C18 120.0(4)
C20 C19 H19A 120.0
C18 C19 H19A 120.0
C37 C38 C36 119.7(4)
C37 C38 H38A 120.1
C36 C38 H38A 120.1
C14 C12 C9 120.0(5)
C14 C12 H12A 120.0
C9 C12 H12A 120.0
C19 C18 C16 119.9(5)
C19 C18 H18A 120.1
C16 C18 H18A 120.1
C38 C37 C33 120.9(5)
C38 C37 H37A 119.6
C33 C37 H37A 119.6
C27 C31 C32 120.3(4)
C27 C31 H31A 119.8
C32 C31 H31A 119.8
C5 C7 H7A 109.5
C5 C7 H7B 109.5
H7A C7 H7B 109.5
C5 C7 H7C 109.5
H7A C7 H7C 109.5
H7B C7 H7C 109.5
C26 C24 C22 119.9(5)
C26 C24 H24A 120.1
C22 C24 H24A 120.1
C38 C36 C34 120.0(5)
C38 C36 H36A 120.0
C34 C36 H36A 120.0
C44 C39 C40 120.0(5)
C44 C39 H39A 120.0
C40 C39 H39A 120.0
C44 C42 C43 120.8(5)
C44 C42 H42A 119.6
C43 C42 H42A 119.6
C19 C20 C15 120.8(5)
C19 C20 H20A 119.6
C15 C20 H20A 119.6
O2 Cl1 O1 107.0(6)
O2 Cl1 O4 113.0(5)
O1 Cl1 O4 115.3(5)
O2 Cl1 O3 103.0(5)
O1 Cl1 O3 111.0(4)
O4 Cl1 O3 106.9(3)
F1 C50 F2 110.3(5)
F1 C50 F3 107.2(5)
F2 C50 F3 103.5(4)
F1 C50 C1 112.9(4)
F2 C50 C1 110.8(5)
F3 C50 C1 111.7(5)

loop_
_geom_bond_atom_site_label_1
_geom_bond_atom_site_label_2
_geom_bond_distance
Cu1 N1 2.138(3)
Cu1 N4 2.164(3)
Cu1 P1 2.2476(9)
Cu1 P2 2.2798(9)
P1 C17 1.823(4)
P1 C23 1.825(3)
P1 C11 1.831(4)
P2 C35 1.824(4)
P2 C30 1.826(3)
P2 C41 1.827(4)
N1 C6 1.335(4)
N1 C2 1.342(4)
N4 C3 1.329(5)
N4 C1 1.353(5)
C30 C29 1.381(5)
C30 C28 1.392(5)
C41 C40 1.373(5)
C41 C43 1.390(6)
C17 C16 1.380(5)
C17 C15 1.388(5)
C11 C9 1.381(6)
C11 C10 1.384(6)
C35 C34 1.385(5)
C35 C33 1.389(6)
C23 C22 1.379(5)
C23 C21 1.392(5)
C29 C27 1.387(5)
C29 H29A 0.9300
C22 C24 1.390(6)
C22 H22A 0.9300
C3 N2 1.323(5)
C3 C2 1.458(5)
C6 C5 1.396(5)
C6 H6A 0.9300
C28 C32 1.393(5)
C28 H28A 0.9300
C27 C31 1.360(6)
C27 H27A 0.9300
C40 C39 1.389(6)
C40 H40A 0.9300
C2 C4 1.383(5)
C5 C8 1.381(6)
C5 C7 1.503(6)
C10 C13 1.383(6)
C10 H10A 0.9300
C9 C12 1.389(7)
C9 H9A 0.9300
C21 C25 1.377(6)
C21 H21A 0.9300
C1 N3 1.309(6)
C1 C50 1.469(7)
C4 C8 1.364(6)
C4 H4A 0.9300
C16 C18 1.385(6)
C16 H16A 0.9300
N3 N2 1.352(6)
C26 C25 1.362(7)
C26 C24 1.369(7)
C26 H26A 0.9300
C8 H8A 0.9300
C32 C31 1.367(7)
C32 H32A 0.9300
C25 H25A 0.9300
N2 H2A 0.8600
C34 C36 1.394(7)
C34 H34A 0.9300
C44 C42 1.360(8)
C44 C39 1.364(7)
C44 H44A 0.9300
C33 C37 1.378(6)
C33 H33A 0.9300
C14 C13 1.360(8)
C14 C12 1.370(9)
C14 H14A 0.9300
C13 H13A 0.9300
C15 C20 1.379(7)
C15 H15A 0.9300
C43 C42 1.377(7)
C43 H43A 0.9300
C19 C20 1.361(8)
C19 C18 1.366(7)
C19 H19A 0.9300
C38 C37 1.363(8)
C38 C36 1.372(8)
C38 H38A 0.9300
C12 H12A 0.9300
C18 H18A 0.9300
C37 H37A 0.9300
C31 H31A 0.9300
C7 H7A 0.9600
C7 H7B 0.9600
C7 H7C 0.9600
C24 H24A 0.9300
C36 H36A 0.9300
C39 H39A 0.9300
C42 H42A 0.9300
C20 H20A 0.9300
Cl1 O2 1.310(5)
Cl1 O1 1.329(5)
Cl1 O4 1.361(4)
Cl1 O3 1.463(5)
F3 C50 1.324(6)
F2 C50 1.318(6)
F1 C50 1.296(6)

loop_
_geom_torsion_atom_site_label_1
_geom_torsion_atom_site_label_2
_geom_torsion_atom_site_label_3
_geom_torsion_atom_site_label_4
_geom_torsion
C35 P2 C30 C29 139.3(3)
C41 P2 C30 C29 31.5(3)
Cu1 P2 C30 C29 -96.1(3)
C35 P2 C30 C28 -48.9(3)
C41 P2 C30 C28 -156.8(3)
Cu1 P2 C30 C28 75.6(3)
C35 P2 C41 C40 135.9(3)
C30 P2 C41 C40 -115.5(3)
Cu1 P2 C41 C40 5.2(4)
C35 P2 C41 C43 -45.3(4)
C30 P2 C41 C43 63.4(4)
Cu1 P2 C41 C43 -176.0(3)
C23 P1 C17 C16 15.5(4)
C11 P1 C17 C16 -92.9(3)
Cu1 P1 C17 C16 142.4(3)
C23 P1 C17 C15 -165.0(3)
C11 P1 C17 C15 86.6(4)
Cu1 P1 C17 C15 -38.1(4)
C17 P1 C11 C9 -14.3(4)
C23 P1 C11 C9 -122.8(3)
Cu1 P1 C11 C9 111.7(3)
C17 P1 C11 C10 169.0(3)
C23 P1 C11 C10 60.6(3)
Cu1 P1 C11 C10 -65.0(3)
C30 P2 C35 C34 158.0(3)
C41 P2 C35 C34 -94.3(3)
Cu1 P2 C35 C34 38.3(3)
C30 P2 C35 C33 -22.3(4)
C41 P2 C35 C33 85.5(4)
Cu1 P2 C35 C33 -141.9(3)
C17 P1 C23 C22 89.5(3)
C11 P1 C23 C22 -161.8(3)
Cu1 P1 C23 C22 -37.4(3)
C17 P1 C23 C21 -91.0(3)
C11 P1 C23 C21 17.7(4)
Cu1 P1 C23 C21 142.0(3)
C28 C30 C29 C27 0.7(5)
P2 C30 C29 C27 172.6(3)
C21 C23 C22 C24 -0.1(6)
P1 C23 C22 C24 179.4(4)
C1 N4 C3 N2 0.4(5)
Cu1 N4 C3 N2 -175.3(3)
C1 N4 C3 C2 -178.9(4)
Cu1 N4 C3 C2 5.4(5)
C2 N1 C6 C5 -1.1(5)
Cu1 N1 C6 C5 -167.1(3)
C29 C30 C28 C32 -1.0(5)
P2 C30 C28 C32 -173.0(3)
C30 C29 C27 C31 -0.4(6)
C43 C41 C40 C39 -0.4(6)
P2 C41 C40 C39 178.4(4)
C6 N1 C2 C4 2.3(5)
Cu1 N1 C2 C4 170.1(3)
C6 N1 C2 C3 -178.5(3)
Cu1 N1 C2 C3 -10.7(4)
N2 C3 C2 N1 -175.7(4)
N4 C3 C2 N1 3.4(5)
N2 C3 C2 C4 3.5(7)
N4 C3 C2 C4 -177.3(4)
N1 C6 C5 C8 -0.7(6)
N1 C6 C5 C7 178.0(4)
C9 C11 C10 C13 1.7(6)
P1 C11 C10 C13 178.5(3)
C10 C11 C9 C12 -0.8(6)
P1 C11 C9 C12 -177.4(4)
C22 C23 C21 C25 -0.1(6)
P1 C23 C21 C25 -179.5(3)
C3 N4 C1 N3 0.3(6)
Cu1 N4 C1 N3 172.7(4)
C3 N4 C1 C50 179.4(5)
Cu1 N4 C1 C50 -8.2(9)
N1 C2 C4 C8 -1.7(6)
C3 C2 C4 C8 179.2(4)
C15 C17 C16 C18 1.8(6)
P1 C17 C16 C18 -178.7(3)
N4 C1 N3 N2 -0.8(6)
C50 C1 N3 N2 180.0(5)
C2 C4 C8 C5 -0.3(7)
C6 C5 C8 C4 1.3(6)
C7 C5 C8 C4 -177.2(4)
C30 C28 C32 C31 1.0(6)
C24 C26 C25 C21 -1.1(8)
C23 C21 C25 C26 0.7(7)
N4 C3 N2 N3 -1.0(6)
C2 C3 N2 N3 178.3(4)
C1 N3 N2 C3 1.1(7)
C33 C35 C34 C36 -0.9(6)
P2 C35 C34 C36 178.9(4)
C34 C35 C33 C37 0.5(6)
P2 C35 C33 C37 -179.2(4)
C12 C14 C13 C10 0.1(7)
C11 C10 C13 C14 -1.4(7)
C16 C17 C15 C20 -2.2(7)
P1 C17 C15 C20 178.3(4)
C40 C41 C43 C42 0.6(7)
P2 C41 C43 C42 -178.2(4)
C13 C14 C12 C9 0.8(8)
C11 C9 C12 C14 -0.5(8)
C20 C19 C18 C16 -2.1(8)
C17 C16 C18 C19 0.3(7)
C36 C38 C37 C33 0.7(8)
C35 C33 C37 C38 -0.4(8)
C29 C27 C31 C32 0.4(7)
C28 C32 C31 C27 -0.7(7)
C25 C26 C24 C22 0.9(8)
C23 C22 C24 C26 -0.3(8)
C37 C38 C36 C34 -1.1(8)
C35 C34 C36 C38 1.2(7)
C42 C44 C39 C40 -1.1(8)
C41 C40 C39 C44 0.7(8)
C39 C44 C42 C43 1.3(8)
C41 C43 C42 C44 -1.1(8)
C18 C19 C20 C15 1.7(9)
C17 C15 C20 C19 0.5(9)
N3 C1 C50 F1 168.3(5)
N4 C1 C50 F1 -10.8(8)
N3 C1 C50 F2 44.0(7)
N4 C1 C50 F2 -135.0(5)
N3 C1 C50 F3 -70.8(7)
N4 C1 C50 F3 110.1(5)
